data_2018246
loop_
_publ_author_name
'Waltenberger, Birgit'
'Rollinger, Judith M.'
'Griesser, Ulrich J.'
'Stuppner, Hermann'
'Gelbrich, Thomas'

_publ_section_title
;
 Plumeridoid C from the Amazonian traditional medicinal plant
 <i>Himatanthus sucuuba</i>
;
_journal_coeditor_code FA3259
_journal_issue 10
_journal_name_full 'Acta Crystallographica Section C'
_journal_page_first o409
_journal_page_last o412
_journal_paper_doi 10.1107/S0108270111035761
_journal_volume 67
_journal_year 2011
_chemical_formula_iupac 'C15 H18 O7'
_chemical_formula_moiety 'C15 H18 O7'
_chemical_formula_sum 'C15 H18 O7'
_chemical_formula_weight 310.29
_chemical_name_common 'Plumeridoid C'
_chemical_name_systematic
;
(2'R,3R,4R,4aS,7aR)-methyl 3-hydroxy-4'-[(S)-1-hydroxyethyl]-5'-oxo-
3,4,4a,7a-tetrahydro-1H,5'H-spiro[cyclopenta[c]pyran-7,2'-furan]-4-carboxylate
;
_space_group_IT_number 4
_symmetry_cell_setting monoclinic
_symmetry_space_group_name_Hall 'P 2yb'
_symmetry_space_group_name_H-M 'P 1 21 1'
_atom_sites_solution_hydrogens geom
_atom_sites_solution_primary direct
_atom_sites_solution_secondary difmap
_audit_creation_method SHELXL-97
_cell_angle_alpha 90.00
_cell_angle_beta 107.142(2)
_cell_angle_gamma 90.00
_cell_formula_units_Z 2
_cell_length_a 9.6736(2)
_cell_length_b 7.62030(10)
_cell_length_c 10.6303(2)
_cell_measurement_reflns_used 6253
_cell_measurement_temperature 173(2)
_cell_measurement_theta_max 66.8428
_cell_measurement_theta_min 4.3489
_cell_volume 748.81(2)
_computing_cell_refinement
;
CrysAlis RED (Oxford Diffraction, 2003)
;
_computing_data_collection
;
CrysAlis CCD (Oxford Diffraction, 2003)
;
_computing_data_reduction
;
CrysAlis RED (Oxford Diffraction, 2003)
;
_computing_molecular_graphics 'XP in SHELXTL (Sheldrick, 2008) and Mercury (Macrae <i>et al.</i>, 2008)'
_computing_publication_material 'publCIF (Westrip, 2010)'
_computing_structure_refinement 'SHELXL97 (Sheldrick, 2008)'
_computing_structure_solution 'SHELXS97 (Sheldrick, 2008)'
_diffrn_ambient_temperature 173(2)
_diffrn_detector_area_resol_mean 10.3575
_diffrn_measured_fraction_theta_full 0.996
_diffrn_measured_fraction_theta_max 0.996
_diffrn_measurement_device_type 'Xcalibur, Ruby, Gemini ultra'
_diffrn_measurement_method '\w scans'
_diffrn_radiation_monochromator mirror
_diffrn_radiation_source 'Enhance Ultra (Cu) X-ray Source'
_diffrn_radiation_type 'Cu K\a'
_diffrn_radiation_wavelength 1.5418
_diffrn_reflns_av_R_equivalents 0.0292
_diffrn_reflns_av_sigmaI/netI 0.0270
_diffrn_reflns_limit_h_max 11
_diffrn_reflns_limit_h_min -11
_diffrn_reflns_limit_k_max 9
_diffrn_reflns_limit_k_min -9
_diffrn_reflns_limit_l_max 12
_diffrn_reflns_limit_l_min -12
_diffrn_reflns_number 7011
_diffrn_reflns_theta_full 66.95
_diffrn_reflns_theta_max 66.95
_diffrn_reflns_theta_min 4.35
_exptl_absorpt_coefficient_mu 0.932
_exptl_absorpt_correction_T_max 1.00000
_exptl_absorpt_correction_T_min 0.76605
_exptl_absorpt_correction_type multi-scan
_exptl_absorpt_process_details
;
CrysAlisPro (Oxford Diffraction, 2003). Multi-scan
absorption correction using  spherical harmonics,
implemented in SCALE3 ABSPACK scaling algorithm.
;
_exptl_crystal_colour colourless
_exptl_crystal_density_diffrn 1.376
_exptl_crystal_density_method 'not measured'
_exptl_crystal_description prism
_exptl_crystal_F_000 328
_exptl_crystal_size_max 0.20
_exptl_crystal_size_mid 0.20
_exptl_crystal_size_min 0.15
_refine_diff_density_max 0.160
_refine_diff_density_min -0.186
_refine_ls_abs_structure_details 'Flack (1983), no. of Friedel pairs?'
_refine_ls_abs_structure_Flack -0.01(13)
_refine_ls_extinction_method none
_refine_ls_goodness_of_fit_ref 1.086
_refine_ls_hydrogen_treatment mixed
_refine_ls_matrix_type full
_refine_ls_number_parameters 225
_refine_ls_number_reflns 2651
_refine_ls_number_restraints 3
_refine_ls_restrained_S_all 1.086
_refine_ls_R_factor_all 0.0295
_refine_ls_R_factor_gt 0.0291
_refine_ls_shift/su_max 0.000
_refine_ls_shift/su_mean 0.000
_refine_ls_structure_factor_coef Fsqd
_refine_ls_weighting_details 'calc w=1/[\s^2^(Fo^2^)+(0.0592P)^2^+0.0290P] where P=(Fo^2^+2Fc^2^)/3'
_refine_ls_weighting_scheme calc
_refine_ls_wR_factor_gt 0.0799
_refine_ls_wR_factor_ref 0.0806
_reflns_number_gt 2615
_reflns_number_total 2651
_reflns_threshold_expression I>2\s(I)
_cod_data_source_file fa3259.cif
_cod_data_source_block I
_cod_original_sg_symbol_H-M P21
_cod_database_code 2018246
_cod_database_fobs_code 2018246

loop_
_symmetry_equiv_pos_as_xyz
'x, y, z'
'-x, y+1/2, -z'

loop_
_atom_site_type_symbol
_atom_site_label
_atom_site_fract_x
_atom_site_fract_y
_atom_site_fract_z
_atom_site_U_iso_or_equiv
_atom_site_adp_type
_atom_site_calc_flag
_atom_site_refinement_flags
_atom_site_occupancy
_atom_site_symmetry_multiplicity
O O1 0.49325(13) 0.09240(16) 0.30372(13) 0.0415(3) Uani d . 1 1
O O2 0.48078(12) 0.33663(15) 0.41722(11) 0.0346(3) Uani d . 1 1
O O3 0.88284(11) 0.31098(14) 0.26013(10) 0.0284(2) Uani d . 1 1
O O4 0.73833(11) 0.77164(14) 0.02471(9) 0.0264(2) Uani d . 1 1
O O5 0.89875(12) 0.96432(15) -0.00926(10) 0.0314(3) Uani d . 1 1
O O6 1.08252(11) 0.93156(14) 0.41722(10) 0.0277(2) Uani d D 1 1
O O7 0.84709(12) 0.14430(15) 0.42459(10) 0.0298(2) Uani d D 1 1
C C1 0.83056(16) 0.3625(2) 0.12495(14) 0.0292(3) Uani d . 1 1
H H1A 0.8075 0.2562 0.0692 0.032(5) Uiso calc R 1 1
H H1B 0.9077 0.4274 0.1008 0.034(5) Uiso calc R 1 1
C C3 0.77849(15) 0.2127(2) 0.29999(14) 0.0248(3) Uani d . 1 1
H H3 0.7422 0.1144 0.2366 0.031(5) Uiso calc R 1 1
C C4 0.65246(14) 0.33404(18) 0.30066(13) 0.0228(3) Uani d . 1 1
H H4 0.6896 0.4323 0.3639 0.024(4) Uiso calc R 1 1
C C5 0.58245(14) 0.41150(19) 0.16100(13) 0.0246(3) Uani d . 1 1
H H5 0.5168 0.3237 0.1029 0.030(4) Uiso calc R 1 1
C C6 0.50130(15) 0.5778(2) 0.17024(14) 0.0281(3) Uani d . 1 1
H H6 0.4079 0.5801 0.1824 0.040(5) Uiso calc R 1 1
C C7 0.57548(15) 0.7199(2) 0.15946(13) 0.0270(3) Uani d . 1 1
H H7 0.5437 0.8366 0.1659 0.033(5) Uiso calc R 1 1
C C8 0.71756(14) 0.67248(18) 0.13552(12) 0.0227(3) Uani d . 1 1
C C9 0.69699(15) 0.47702(19) 0.09750(13) 0.0246(3) Uani d . 1 1
H H9 0.6504 0.4734 0.0001 0.038(5) Uiso calc R 1 1
C C10 0.84851(14) 0.72160(19) 0.24684(12) 0.0233(3) Uani d . 1 1
H H10 0.8689 0.6787 0.3343 0.033(5) Uiso calc R 1 1
C C11 0.93165(15) 0.83309(18) 0.20614(13) 0.0238(3) Uani d . 1 1
C C12 0.86197(14) 0.8673(2) 0.06440(13) 0.0244(3) Uani d . 1 1
C C13 1.07174(15) 0.9185(2) 0.28008(13) 0.0266(3) Uani d . 1 1
H H13 1.0758 1.0388 0.2439 0.034(5) Uiso calc R 1 1
C C14 1.20012(16) 0.8124(2) 0.26770(16) 0.0362(4) Uani d . 1 1
H H14A 1.2901 0.8731 0.3139 0.048(5) Uiso calc R 1 1
H H14B 1.1941 0.7997 0.1745 0.046(5) Uiso calc R 1 1
H H14C 1.1990 0.6961 0.3067 0.057(7) Uiso calc R 1 1
C C15 0.53605(16) 0.2369(2) 0.34078(14) 0.0271(3) Uani d . 1 1
C C16 0.3586(2) 0.2645(3) 0.4523(2) 0.0487(5) Uani d . 1 1
H H16A 0.2769 0.2496 0.3726 0.054(6) Uiso calc R 1 1
H H16B 0.3310 0.3447 0.5129 0.089(9) Uiso calc R 1 1
H H16C 0.3852 0.1504 0.4951 0.063(7) Uiso calc R 1 1
H H6O 1.0132(19) 0.990(3) 0.4248(19) 0.035(5) Uiso d D 1 1
H H7O 0.872(2) 0.227(3) 0.473(2) 0.048(6) Uiso d D 1 1

loop_
_atom_site_aniso_label
_atom_site_aniso_U_11
_atom_site_aniso_U_22
_atom_site_aniso_U_33
_atom_site_aniso_U_12
_atom_site_aniso_U_13
_atom_site_aniso_U_23
O1 0.0454(7) 0.0275(6) 0.0593(8) -0.0103(5) 0.0273(6) -0.0074(5)
O2 0.0364(6) 0.0332(6) 0.0418(6) -0.0070(5) 0.0235(5) -0.0054(5)
O3 0.0223(5) 0.0314(5) 0.0327(5) 0.0028(4) 0.0100(4) 0.0019(4)
O4 0.0240(5) 0.0314(5) 0.0216(5) -0.0015(4) 0.0033(4) 0.0041(4)
O5 0.0323(5) 0.0336(6) 0.0310(5) 0.0014(4) 0.0135(4) 0.0076(4)
O6 0.0233(5) 0.0302(5) 0.0266(5) 0.0028(4) 0.0027(4) -0.0028(4)
O7 0.0316(5) 0.0278(5) 0.0285(5) 0.0061(4) 0.0064(4) 0.0016(5)
C1 0.0338(8) 0.0277(7) 0.0300(7) 0.0028(6) 0.0155(6) -0.0014(6)
C3 0.0248(7) 0.0236(7) 0.0265(6) 0.0022(5) 0.0084(5) -0.0017(6)
C4 0.0225(7) 0.0205(7) 0.0256(6) -0.0010(5) 0.0074(5) -0.0023(5)
C5 0.0201(6) 0.0274(7) 0.0240(6) -0.0034(5) 0.0030(5) -0.0026(5)
C6 0.0197(6) 0.0344(8) 0.0289(7) 0.0034(6) 0.0049(5) 0.0045(6)
C7 0.0231(7) 0.0294(8) 0.0268(6) 0.0069(6) 0.0049(5) 0.0049(6)
C8 0.0218(6) 0.0248(7) 0.0205(6) 0.0012(5) 0.0046(5) 0.0024(5)
C9 0.0241(7) 0.0283(7) 0.0206(6) -0.0023(6) 0.0054(5) -0.0024(5)
C10 0.0225(7) 0.0242(7) 0.0216(6) 0.0013(6) 0.0043(5) 0.0006(5)
C11 0.0229(6) 0.0231(7) 0.0248(6) 0.0031(5) 0.0063(5) 0.0003(5)
C12 0.0214(6) 0.0260(7) 0.0263(7) 0.0041(5) 0.0079(5) 0.0004(6)
C13 0.0242(7) 0.0276(7) 0.0264(6) -0.0029(5) 0.0047(5) 0.0004(6)
C14 0.0235(7) 0.0474(10) 0.0381(8) -0.0014(7) 0.0095(6) -0.0058(7)
C15 0.0278(7) 0.0252(8) 0.0288(7) 0.0004(6) 0.0091(6) 0.0020(6)
C16 0.0481(10) 0.0469(10) 0.0662(12) -0.0114(8) 0.0402(9) -0.0063(9)

loop_
_atom_type_symbol
_atom_type_description
_atom_type_scat_dispersion_real
_atom_type_scat_dispersion_imag
_atom_type_scat_source
C C 0.0181 0.0091 'International Tables Vol C Tables 4.2.6.8 and 6.1.1.4'
H H 0.0000 0.0000 'International Tables Vol C Tables 4.2.6.8 and 6.1.1.4'
O O 0.0492 0.0322 'International Tables Vol C Tables 4.2.6.8 and 6.1.1.4'

loop_
_geom_angle_atom_site_label_1
_geom_angle_atom_site_label_2
_geom_angle_atom_site_label_3
_geom_angle
C15 O2 C16 116.40(13)
C3 O3 C1 111.90(11)
C12 O4 C8 110.16(10)
C13 O6 H6O 108.5(14)
C3 O7 H7O 106.3(17)
O3 C1 C9 112.37(11)
O3 C1 H1A 109.1
C9 C1 H1A 109.1
O3 C1 H1B 109.1
C9 C1 H1B 109.1
H1A C1 H1B 107.9
O7 C3 O3 107.43(11)
O7 C3 C4 112.18(11)
O3 C3 C4 108.69(11)
O7 C3 H3 109.5
O3 C3 H3 109.5
C4 C3 H3 109.5
C15 C4 C3 111.49(11)
C15 C4 C5 107.73(11)
C3 C4 C5 110.36(11)
C15 C4 H4 109.1
C3 C4 H4 109.1
C5 C4 H4 109.1
C6 C5 C9 102.21(11)
C6 C5 C4 110.18(11)
C9 C5 C4 111.98(11)
C6 C5 H5 110.7
C9 C5 H5 110.7
C4 C5 H5 110.7
C7 C6 C5 112.08(12)
C7 C6 H6 124.0
C5 C6 H6 124.0
C6 C7 C8 111.22(13)
C6 C7 H7 124.4
C8 C7 H7 124.4
O4 C8 C10 102.79(11)
O4 C8 C7 111.06(11)
C10 C8 C7 113.85(11)
O4 C8 C9 109.02(11)
C10 C8 C9 117.44(11)
C7 C8 C9 102.79(12)
C1 C9 C5 114.31(11)
C1 C9 C8 118.00(12)
C5 C9 C8 104.62(11)
C1 C9 H9 106.4
C5 C9 H9 106.4
C8 C9 H9 106.4
C11 C10 C8 110.71(12)
C11 C10 H10 124.6
C8 C10 H10 124.6
C10 C11 C12 107.85(12)
C10 C11 C13 130.36(12)
C12 C11 C13 121.79(12)
O5 C12 O4 121.98(12)
O5 C12 C11 129.51(13)
O4 C12 C11 108.48(12)
O6 C13 C11 110.28(11)
O6 C13 C14 107.98(12)
C11 C13 C14 111.06(12)
O6 C13 H13 109.2
C11 C13 H13 109.2
C14 C13 H13 109.2
C13 C14 H14A 109.5
C13 C14 H14B 109.5
H14A C14 H14B 109.5
C13 C14 H14C 109.5
H14A C14 H14C 109.5
H14B C14 H14C 109.5
O1 C15 O2 124.09(14)
O1 C15 C4 124.76(13)
O2 C15 C4 111.04(12)
O2 C16 H16A 109.5
O2 C16 H16B 109.5
H16A C16 H16B 109.5
O2 C16 H16C 109.5
H16A C16 H16C 109.5
H16B C16 H16C 109.5

loop_
_geom_bond_atom_site_label_1
_geom_bond_atom_site_label_2
_geom_bond_distance
O1 C15 1.201(2)
O2 C15 1.3340(18)
O2 C16 1.4483(19)
O3 C3 1.4181(17)
O3 C1 1.4305(17)
O4 C12 1.3573(18)
O4 C8 1.4623(16)
O5 C12 1.2046(18)
O6 C13 1.4341(17)
O6 H6O 0.830(16)
O7 C3 1.3959(18)
O7 H7O 0.802(17)
C1 C9 1.515(2)
C1 H1A 0.9900
C1 H1B 0.9900
C3 C4 1.5316(18)
C3 H3 1.0000
C4 C15 1.5102(19)
C4 C5 1.5551(19)
C4 H4 1.0000
C5 C6 1.509(2)
C5 C9 1.5406(19)
C5 H5 1.0000
C6 C7 1.323(2)
C6 H6 0.9500
C7 C8 1.5134(19)
C7 H7 0.9500
C8 C10 1.5039(18)
C8 C9 1.541(2)
C9 H9 1.0000
C10 C11 1.327(2)
C10 H10 0.9500
C11 C12 1.4811(19)
C11 C13 1.4998(19)
C13 C14 1.519(2)
C13 H13 1.0000
C14 H14A 0.9800
C14 H14B 0.9800
C14 H14C 0.9800
C16 H16A 0.9800
C16 H16B 0.9800
C16 H16C 0.9800

loop_
_geom_hbond_atom_site_label_D
_geom_hbond_atom_site_label_H
_geom_hbond_atom_site_label_A
_geom_hbond_site_symmetry_A
_geom_hbond_distance_DH
_geom_hbond_distance_HA
_geom_hbond_distance_DA
_geom_hbond_angle_DHA
O6 H6O O7 1_565 0.830(16) 1.989(16) 2.8153(15) 174(2)
O7 H7O O6 2_746 0.802(17) 1.921(17) 2.7218(15) 176(2)
C1 H1B O5 2_745 0.99 2.37 3.2969(18) 156.1
C5 H5 O4 2_645 1.00 2.47 3.3243(16) 142.7

loop_
_geom_torsion_atom_site_label_1
_geom_torsion_atom_site_label_2
_geom_torsion_atom_site_label_3
_geom_torsion_atom_site_label_4
_geom_torsion
C4 C5 C9 C8 -92.28(13)
C1 C9 C5 C6 156.18(11)
C10 C11 C13 C14 93.58(18)
C10 C11 C13 O6 -26.1(2)

loop_
_cod_related_entry_id
_cod_related_entry_database
_cod_related_entry_code
1 ChemSpider 30654336
